data_7022514
loop_
_publ_author_name
'Wang, Shaoli'
'Li, Baixiang'
'Liang, Tongling'
'Redshaw, Carl'
'Li, Yuesheng'
'Sun, Wen-Hua'

_publ_section_title
;
 Synthesis, characterization and catalytic behavior toward ethylene of
 2-[1-(4,6-dimethyl-2-benzhydrylphenylimino)ethyl]-6-[1-(arylimino)ethyl]pyridylmetal
 (iron or cobalt) chlorides.
;
_journal_issue 25
_journal_name_full 'Dalton transactions (Cambridge, England : 2003)'
_journal_page_first 9188
_journal_page_last 9197
_journal_paper_doi 10.1039/c3dt00011g
_journal_volume 42
_journal_year 2013
_chemical_formula_moiety '2(C41 H43 Cl2 Co N3), 3(C H2 Cl2)'
_chemical_formula_sum 'C85 H92 Cl10 Co2 N6 O0'
_chemical_formula_weight 1670.01
_chemical_name_systematic
;
?
;
_space_group_IT_number 14
_symmetry_cell_setting monoclinic
_symmetry_space_group_name_Hall '-P 2ybc'
_symmetry_space_group_name_H-M 'P 1 21/c 1'
_atom_sites_solution_hydrogens geom
_atom_sites_solution_primary direct
_atom_sites_solution_secondary difmap
_audit_creation_method SHELXL-97
_cell_angle_alpha 90.00
_cell_angle_beta 106.02(3)
_cell_angle_gamma 90.00
_cell_formula_units_Z 2
_cell_length_a 11.796(2)
_cell_length_b 20.837(4)
_cell_length_c 17.622(4)
_cell_measurement_reflns_used 10351
_cell_measurement_temperature 173(2)
_cell_measurement_theta_max 26.3435
_cell_measurement_theta_min 1.5494
_cell_volume 4163.2(16)
_computing_cell_refinement 'CrystalClear (Rigaku Inc., 2007)'
_computing_data_collection 'CrystalClear (Rigaku Inc., 2007)'
_computing_data_reduction 'CrystalClear (Rigaku Inc., 2007)'
_computing_molecular_graphics 'XP in Siemens SHELXTL (Sheldrick, 1994)'
_computing_publication_material 'SHELX97 (Sheldrick, 1997)'
_computing_structure_refinement 'SHELXL-97 (Sheldrick, 1997)'
_computing_structure_solution 'SHELXS-97 (Sheldrick, 1990)'
_diffrn_ambient_temperature 173(2)
_diffrn_measured_fraction_theta_full 0.994
_diffrn_measured_fraction_theta_max 0.994
_diffrn_measurement_device_type 'MM007-HF CCD(Saturn 724+)'
_diffrn_measurement_method '\w scans at fixed \c = 45\%'
_diffrn_radiation_monochromator graphite
_diffrn_radiation_source 'fine-focus sealed tube'
_diffrn_radiation_type MoK\a
_diffrn_radiation_wavelength 0.71073
_diffrn_reflns_av_R_equivalents 0.1374
_diffrn_reflns_av_unetI/netI 0.1616
_diffrn_reflns_limit_h_max 9
_diffrn_reflns_limit_h_min -14
_diffrn_reflns_limit_k_max 24
_diffrn_reflns_limit_k_min -24
_diffrn_reflns_limit_l_max 18
_diffrn_reflns_limit_l_min -20
_diffrn_reflns_number 20173
_diffrn_reflns_theta_full 25.00
_diffrn_reflns_theta_max 25.00
_diffrn_reflns_theta_min 2.04
_diffrn_standards_decay_% none
_diffrn_standards_interval_count none
_diffrn_standards_interval_time none
_diffrn_standards_number none
_exptl_absorpt_coefficient_mu 0.766
_exptl_absorpt_correction_T_max 1.0000
_exptl_absorpt_correction_T_min 0.4715
_exptl_absorpt_correction_type multi-scan
_exptl_crystal_colour green
_exptl_crystal_density_diffrn 1.332
_exptl_crystal_density_method 'not measured'
_exptl_crystal_description plate
_exptl_crystal_F_000 1736
_exptl_crystal_size_max 0.15
_exptl_crystal_size_mid 0.07
_exptl_crystal_size_min 0.03
_refine_diff_density_max 0.448
_refine_diff_density_min -0.674
_refine_diff_density_rms 0.100
_refine_ls_extinction_method constr
_refine_ls_goodness_of_fit_ref 1.212
_refine_ls_hydrogen_treatment mixed
_refine_ls_matrix_type full
_refine_ls_number_parameters 607
_refine_ls_number_reflns 7285
_refine_ls_number_restraints 581
_refine_ls_restrained_S_all 1.176
_refine_ls_R_factor_all 0.1969
_refine_ls_R_factor_gt 0.1505
_refine_ls_shift/su_max 0.000
_refine_ls_shift/su_mean 0.000
_refine_ls_structure_factor_coef Fsqd
_refine_ls_weighting_details 'calc w=1/[\s^2^(Fo^2^)+(0.0232P)^2^+29.2590P] where P=(Fo^2^+2Fc^2^)/3'
_refine_ls_weighting_scheme calc
_refine_ls_wR_factor_gt 0.2414
_refine_ls_wR_factor_ref 0.2615
_reflns_number_gt 5166
_reflns_number_total 7285
_reflns_threshold_expression >2sigma(I)
_cod_data_source_file c3dt00011g.txt
_cod_data_source_block C5
_cod_depositor_comments
;
The following automatic conversions were performed:

'_symmetry_cell_setting' value 'Monoclinic' changed to 'monoclinic'
according to /home/saulius/struct/CIF-dictionaries/cif_core.dic
dictionary named 'cif_core.dic' version 2.4.2 from 2011-04-26.

Automatic conversion script
Id: cif_fix_values 1891 2012-01-12 08:04:46Z andrius 
;
_cod_original_cell_volume 4162.9(15)
_cod_original_sg_symbol_H-M P2(1)/c
_cod_database_code 7022514

loop_
_symmetry_equiv_pos_as_xyz
'x, y, z'
'-x, y+1/2, -z+1/2'
'-x, -y, -z'
'x, -y-1/2, z-1/2'

loop_
_atom_site_label
_atom_site_type_symbol
_atom_site_fract_x
_atom_site_fract_y
_atom_site_fract_z
_atom_site_U_iso_or_equiv
_atom_site_adp_type
_atom_site_occupancy
_atom_site_symmetry_multiplicity
_atom_site_calc_flag
_atom_site_refinement_flags
_atom_site_disorder_assembly
_atom_site_disorder_group
Co1 Co 1.89996(10) 0.21824(6) 0.56325(7) 0.0325(3) Uani 1 1 d . . .
Cl1 Cl 1.7621(2) 0.14192(13) 0.55732(16) 0.0509(7) Uani 1 1 d . . .
N1 N 1.8107(6) 0.2621(3) 0.4465(4) 0.0289(17) Uani 1 1 d . . .
C1 C 1.8123(8) 0.2641(5) 0.3056(5) 0.045(3) Uani 1 1 d . . .
H1A H 1.7421 0.2912 0.2977 0.068 Uiso 1 1 calc R . .
H1B H 1.7927 0.2257 0.2725 0.068 Uiso 1 1 calc R . .
H1C H 1.8746 0.2882 0.2910 0.068 Uiso 1 1 calc R . .
Cl2 Cl 1.9010(2) 0.30338(12) 0.64312(14) 0.0452(6) Uani 1 1 d . . .
N2 N 2.0022(6) 0.1918(3) 0.4925(4) 0.0279(16) Uani 1 1 d . . .
C2 C 1.8547(8) 0.2447(4) 0.3906(5) 0.032(2) Uani 1 1 d . . .
N3 N 2.0584(6) 0.1670(3) 0.6446(4) 0.0314(17) Uani 1 1 d . . .
C3 C 1.9609(7) 0.2013(4) 0.4134(5) 0.030(2) Uani 1 1 d . . .
Cl3 Cl 1.448(2) 0.2699(12) 0.0665(18) 0.141(8) Uani 0.216(9) 1 d PDU A 1
Cl3A Cl 1.5240(5) 0.2808(4) 0.1469(4) 0.134(3) Uani 0.784(9) 1 d PDU A 2
C4 C 2.0132(8) 0.1723(4) 0.3617(6) 0.038(2) Uani 1 1 d . . .
H4 H 1.9831 0.1783 0.3064 0.045 Uiso 1 1 calc R . .
Cl4 Cl 1.510(3) 0.1203(14) 0.101(2) 0.095(7) Uani 0.216(9) 1 d PDU A 1
Cl4A Cl 1.5056(10) 0.1491(5) 0.1242(7) 0.132(4) Uani 0.784(9) 1 d PDU A 2
C5 C 2.1112(8) 0.1340(4) 0.3927(6) 0.037(2) Uani 1 1 d . . .
H5 H 2.1479 0.1135 0.3575 0.045 Uiso 1 1 calc R . .
Cl5 Cl 1.5553(5) -0.0208(3) 0.4422(4) 0.165(2) Uani 1 1 d DU . .
C6 C 2.1568(8) 0.1248(4) 0.4725(6) 0.036(2) Uani 1 1 d . . .
H6 H 2.2244 0.0987 0.4931 0.044 Uiso 1 1 calc R . .
C7 C 2.1002(7) 0.1552(4) 0.5220(6) 0.034(2) Uani 1 1 d . . .
C8 C 2.1362(7) 0.1485(4) 0.6100(5) 0.0274(19) Uani 1 1 d . . .
C9 C 2.2552(7) 0.1205(4) 0.6485(6) 0.038(2) Uani 1 1 d . . .
H9B H 2.2680 0.1195 0.7059 0.057 Uiso 1 1 calc R . .
H9C H 2.3163 0.1470 0.6359 0.057 Uiso 1 1 calc R . .
H9A H 2.2592 0.0768 0.6290 0.057 Uiso 1 1 calc R . .
C10 C 2.0876(7) 0.1620(4) 0.7286(5) 0.030(2) Uani 1 1 d . . .
C11 C 2.1549(8) 0.2101(4) 0.7770(5) 0.033(2) Uani 1 1 d . . .
C12 C 2.1770(7) 0.2057(4) 0.8577(6) 0.035(2) Uani 1 1 d . . .
H12 H 2.2242 0.2378 0.8897 0.042 Uiso 1 1 calc R . .
C13 C 2.1323(8) 0.1552(4) 0.8952(6) 0.036(2) Uani 1 1 d . . .
C14 C 2.0658(7) 0.1082(4) 0.8459(5) 0.032(2) Uani 1 1 d . . .
H14 H 2.0364 0.0731 0.8692 0.039 Uiso 1 1 calc R . .
C15 C 2.0413(7) 0.1109(4) 0.7651(5) 0.033(2) Uani 1 1 d . C .
C16 C 2.2057(8) 0.2645(5) 0.7405(6) 0.046(3) Uani 1 1 d . . .
H16C H 2.2521 0.2925 0.7822 0.069 Uiso 1 1 calc R . .
H16A H 2.1414 0.2892 0.7055 0.069 Uiso 1 1 calc R . .
H16B H 2.2565 0.2471 0.7099 0.069 Uiso 1 1 calc R . .
C17 C 2.1595(8) 0.1529(5) 0.9828(5) 0.045(3) Uani 1 1 d . . .
H17B H 2.2035 0.1136 1.0024 0.068 Uiso 1 1 calc R . .
H17C H 2.0857 0.1533 0.9982 0.068 Uiso 1 1 calc R . .
H17A H 2.2070 0.1904 1.0056 0.068 Uiso 1 1 calc R . .
C18 C 1.9776(8) 0.0562(4) 0.7115(5) 0.036(2) Uani 1 1 d . . .
H18 H 1.9338 0.0778 0.6613 0.043 Uiso 1 1 calc R B 1
C19 C 2.058(2) 0.0128(16) 0.6888(14) 0.031(3) Uani 0.54(4) 1 d PDU C 1
C19A C 2.078(3) 0.0083(19) 0.6962(16) 0.032(3) Uani 0.46(4) 1 d PDU C 2
C20 C 2.046(2) -0.0005(13) 0.6095(15) 0.033(3) Uani 0.54(4) 1 d PDU C 1
H20 H 1.9805 0.0172 0.5708 0.039 Uiso 0.54(4) 1 calc PR C 1
C20A C 2.070(3) -0.0089(15) 0.6181(17) 0.035(3) Uani 0.46(4) 1 d PDU C 2
H20A H 2.0039 0.0042 0.5763 0.042 Uiso 0.46(4) 1 calc PR C 2
C21 C 2.126(2) -0.0389(10) 0.5853(15) 0.038(3) Uani 0.54(4) 1 d PDU C 1
H21 H 2.1135 -0.0473 0.5306 0.045 Uiso 0.54(4) 1 calc PR C 1
C21A C 2.161(3) -0.0462(13) 0.6027(18) 0.035(3) Uani 0.46(4) 1 d PDU C 2
H21A H 2.1586 -0.0584 0.5504 0.042 Uiso 0.46(4) 1 calc PR C 2
C22 C 2.222(2) -0.0647(9) 0.6390(17) 0.036(3) Uani 0.54(4) 1 d PDU C 1
H22 H 2.2774 -0.0896 0.6214 0.044 Uiso 0.54(4) 1 calc PR C 1
C22A C 2.255(3) -0.0646(12) 0.666(2) 0.040(3) Uani 0.46(4) 1 d PDU C 2
H22A H 2.3166 -0.0900 0.6571 0.048 Uiso 0.46(4) 1 calc PR C 2
C23 C 2.238(2) -0.0543(11) 0.7190(16) 0.039(3) Uani 0.54(4) 1 d PDU C 1
H23 H 2.3008 -0.0741 0.7577 0.047 Uiso 0.54(4) 1 calc PR C 1
C23A C 2.260(2) -0.0466(13) 0.7427(19) 0.039(3) Uani 0.46(4) 1 d PDU C 2
H23A H 2.3268 -0.0582 0.7843 0.047 Uiso 0.46(4) 1 calc PR C 2
C24 C 2.158(2) -0.0132(14) 0.7404(16) 0.037(3) Uani 0.54(4) 1 d PDU C 1
H24 H 2.1733 -0.0023 0.7947 0.044 Uiso 0.54(4) 1 calc PR C 1
C24A C 2.169(3) -0.0121(16) 0.7605(17) 0.036(3) Uani 0.46(4) 1 d PDU C 2
H24A H 2.1698 -0.0029 0.8133 0.043 Uiso 0.46(4) 1 calc PR C 2
C25 C 1.883(3) 0.0247(16) 0.742(3) 0.037(3) Uani 0.51(4) 1 d PDU C 1
C25A C 1.892(3) 0.0194(18) 0.749(3) 0.037(3) Uani 0.49(4) 1 d PDU C 2
C26 C 1.782(2) 0.0593(13) 0.7397(19) 0.040(3) Uani 0.51(4) 1 d PDU C 1
H26 H 1.7763 0.1021 0.7205 0.048 Uiso 0.51(4) 1 calc PR C 1
C26A C 1.778(2) 0.0436(14) 0.7351(19) 0.040(3) Uani 0.49(4) 1 d PDU C 2
H26A H 1.7554 0.0806 0.7031 0.048 Uiso 0.49(4) 1 calc PR C 2
C27 C 1.688(2) 0.0354(14) 0.7641(15) 0.039(3) Uani 0.51(4) 1 d PDU C 1
H27 H 1.6177 0.0597 0.7563 0.047 Uiso 0.51(4) 1 calc PR C 1
C27A C 1.698(2) 0.0136(15) 0.7684(15) 0.039(3) Uani 0.49(4) 1 d PDU C 2
H27A H 1.6216 0.0315 0.7622 0.047 Uiso 0.49(4) 1 calc PR C 2
C28 C 1.698(2) -0.0248(13) 0.8004(15) 0.039(3) Uani 0.51(4) 1 d PDU C 1
H28 H 1.6353 -0.0416 0.8186 0.047 Uiso 0.51(4) 1 calc PR C 1
C28A C 1.730(3) -0.0429(13) 0.8108(14) 0.037(3) Uani 0.49(4) 1 d PDU C 2
H28A H 1.6748 -0.0641 0.8321 0.045 Uiso 0.49(4) 1 calc PR C 2
C29 C 1.801(3) -0.0591(11) 0.8091(14) 0.037(3) Uani 0.51(4) 1 d PDU C 1
H29 H 1.8098 -0.1001 0.8338 0.044 Uiso 0.51(4) 1 calc PR C 1
C29A C 1.842(3) -0.0692(12) 0.8229(15) 0.036(3) Uani 0.49(4) 1 d PDU C 2
H29A H 1.8638 -0.1069 0.8538 0.044 Uiso 0.49(4) 1 calc PR C 2
C30 C 1.890(2) -0.0336(13) 0.7817(16) 0.036(3) Uani 0.51(4) 1 d PDU C 1
H30 H 1.9617 -0.0574 0.7907 0.043 Uiso 0.51(4) 1 calc PR C 1
C30A C 1.921(2) -0.0389(13) 0.7887(17) 0.037(3) Uani 0.49(4) 1 d PDU C 2
H30A H 1.9951 -0.0581 0.7926 0.044 Uiso 0.49(4) 1 calc PR C 2
C31 C 1.7077(7) 0.3033(4) 0.4286(5) 0.032(2) Uani 1 1 d . . .
C32 C 1.7264(7) 0.3691(4) 0.4477(5) 0.031(2) Uani 1 1 d . . .
C33 C 1.6266(8) 0.4073(5) 0.4351(6) 0.039(2) Uani 1 1 d . . .
H33 H 1.6363 0.4514 0.4486 0.047 Uiso 1 1 calc R . .
C34 C 1.5129(8) 0.3838(5) 0.4035(7) 0.048(3) Uani 1 1 d . . .
C35 C 1.4988(8) 0.3196(5) 0.3862(6) 0.046(3) Uani 1 1 d . . .
H35 H 1.4213 0.3030 0.3664 0.056 Uiso 1 1 calc R . .
C36 C 1.5962(8) 0.2772(4) 0.3970(6) 0.039(2) Uani 1 1 d . . .
C37 C 1.8489(8) 0.3961(4) 0.4731(6) 0.039(2) Uani 1 1 d . . .
H37B H 1.8757 0.4041 0.4255 0.047 Uiso 1 1 calc R . .
H37A H 1.9019 0.3633 0.5052 0.047 Uiso 1 1 calc R . .
C38 C 1.8622(9) 0.4578(5) 0.5207(7) 0.062(3) Uani 1 1 d . . .
H38C H 1.9441 0.4727 0.5329 0.093 Uiso 1 1 calc R . .
H38B H 1.8413 0.4499 0.5700 0.093 Uiso 1 1 calc R . .
H38A H 1.8098 0.4907 0.4900 0.093 Uiso 1 1 calc R . .
C39 C 1.5757(9) 0.2074(5) 0.3754(7) 0.054(3) Uani 1 1 d . . .
H39A H 1.5543 0.2038 0.3172 0.064 Uiso 1 1 calc R . .
H39B H 1.6511 0.1842 0.3965 0.064 Uiso 1 1 calc R . .
C40 C 1.4832(10) 0.1744(6) 0.4039(10) 0.101(6) Uani 1 1 d . . .
H40B H 1.4735 0.1303 0.3837 0.151 Uiso 1 1 calc R . .
H40A H 1.4083 0.1975 0.3850 0.151 Uiso 1 1 calc R . .
H40C H 1.5068 0.1736 0.4618 0.151 Uiso 1 1 calc R . .
C41 C 1.4086(9) 0.4282(5) 0.3926(8) 0.074(4) Uani 1 1 d . . .
H41A H 1.3635 0.4288 0.3368 0.112 Uiso 1 1 calc R . .
H41C H 1.4365 0.4716 0.4092 0.112 Uiso 1 1 calc R . .
H41B H 1.3580 0.4130 0.4246 0.112 Uiso 1 1 calc R . .
C42 C 1.545(4) 0.2029(15) 0.095(6) 0.093(7) Uani 0.216(9) 1 d PDU A 1
H42A H 1.5965 0.2041 0.0589 0.112 Uiso 0.216(9) 1 calc PR A 1
H42B H 1.5967 0.2141 0.1478 0.112 Uiso 0.216(9) 1 calc PR A 1
C42A C 1.5765(15) 0.2174(7) 0.1002(13) 0.083(5) Uani 0.784(9) 1 d PDU A 2
H42C H 1.6633 0.2134 0.1205 0.099 Uiso 0.784(9) 1 calc PR A 2
H42D H 1.5554 0.2239 0.0423 0.099 Uiso 0.784(9) 1 calc PR A 2
C43 C 1.4150(16) -0.0089(14) 0.4527(17) 0.090(9) Uani 0.50 1 d PDU . .
H43B H 1.3750 -0.0511 0.4468 0.108 Uiso 0.50 1 d PR . .
H43A H 1.3664 0.0207 0.4128 0.108 Uiso 0.50 1 d PR . .

loop_
_atom_site_aniso_label
_atom_site_aniso_U_11
_atom_site_aniso_U_22
_atom_site_aniso_U_33
_atom_site_aniso_U_23
_atom_site_aniso_U_13
_atom_site_aniso_U_12
Co1 0.0381(7) 0.0381(7) 0.0251(7) -0.0005(6) 0.0152(5) 0.0023(5)
Cl1 0.0382(13) 0.0600(16) 0.0535(17) 0.0113(14) 0.0111(12) -0.0077(11)
N1 0.038(4) 0.036(4) 0.014(4) -0.003(3) 0.010(3) -0.005(3)
C1 0.055(6) 0.055(6) 0.028(6) 0.003(5) 0.015(5) 0.013(5)
Cl2 0.0632(16) 0.0476(14) 0.0267(13) -0.0048(11) 0.0159(11) 0.0069(12)
N2 0.031(4) 0.027(4) 0.029(4) 0.003(3) 0.014(3) -0.002(3)
C2 0.044(5) 0.029(5) 0.021(5) -0.002(4) 0.004(4) -0.010(4)
N3 0.040(4) 0.032(4) 0.026(4) 0.001(3) 0.016(3) -0.004(3)
C3 0.040(5) 0.026(5) 0.024(5) 0.000(4) 0.008(4) -0.006(4)
Cl3 0.112(12) 0.165(13) 0.155(14) -0.021(11) 0.051(10) 0.036(10)
Cl3A 0.097(4) 0.190(6) 0.126(6) 0.023(5) 0.049(4) 0.052(4)
C4 0.061(6) 0.034(5) 0.027(5) -0.007(4) 0.026(5) -0.001(4)
Cl4 0.092(10) 0.112(14) 0.085(12) 0.026(11) 0.031(9) -0.001(11)
Cl4A 0.116(5) 0.148(8) 0.126(7) 0.046(6) 0.025(5) -0.013(6)
C5 0.046(6) 0.031(5) 0.042(6) -0.008(5) 0.026(5) -0.003(4)
Cl5 0.147(4) 0.174(5) 0.185(5) -0.016(4) 0.065(4) 0.053(4)
C6 0.034(5) 0.043(6) 0.032(6) 0.000(5) 0.009(4) -0.006(4)
C7 0.038(5) 0.033(5) 0.035(6) -0.006(4) 0.017(4) -0.001(4)
C8 0.037(5) 0.025(4) 0.026(5) -0.002(4) 0.019(4) 0.001(4)
C9 0.035(5) 0.041(5) 0.039(6) 0.012(5) 0.012(4) 0.007(4)
C10 0.021(4) 0.037(5) 0.034(6) 0.000(4) 0.014(4) 0.006(4)
C11 0.046(5) 0.015(4) 0.035(5) 0.011(4) 0.004(4) 0.003(4)
C12 0.030(5) 0.035(5) 0.037(6) -0.006(4) 0.003(4) 0.003(4)
C13 0.044(5) 0.037(5) 0.028(5) -0.005(4) 0.012(4) 0.013(4)
C14 0.034(5) 0.029(5) 0.034(6) 0.002(4) 0.009(4) 0.002(4)
C15 0.025(4) 0.042(5) 0.031(6) 0.002(4) 0.008(4) -0.002(4)
C16 0.040(5) 0.052(6) 0.043(7) -0.009(5) 0.008(5) 0.000(5)
C17 0.055(6) 0.049(6) 0.030(6) -0.004(5) 0.008(5) 0.003(5)
C18 0.052(6) 0.034(5) 0.025(5) 0.001(4) 0.015(4) 0.002(4)
C19 0.033(5) 0.029(4) 0.034(5) 0.002(4) 0.013(4) -0.003(4)
C19A 0.034(5) 0.030(4) 0.034(5) 0.001(4) 0.012(4) -0.001(4)
C20 0.033(5) 0.032(5) 0.035(5) -0.001(4) 0.013(4) 0.003(4)
C20A 0.036(5) 0.033(5) 0.036(5) 0.000(4) 0.009(4) 0.002(4)
C21 0.039(5) 0.035(5) 0.037(5) -0.001(4) 0.007(5) 0.000(5)
C21A 0.037(5) 0.033(5) 0.035(5) -0.003(4) 0.008(4) 0.004(4)
C22 0.039(5) 0.033(5) 0.036(5) -0.007(5) 0.008(5) 0.006(4)
C22A 0.041(5) 0.037(5) 0.040(6) -0.005(5) 0.008(5) 0.004(4)
C23 0.041(5) 0.037(4) 0.038(5) -0.004(4) 0.007(4) 0.005(4)
C23A 0.041(5) 0.036(5) 0.039(6) -0.005(5) 0.008(5) 0.001(4)
C24 0.040(5) 0.034(4) 0.036(5) -0.003(4) 0.010(4) 0.000(4)
C24A 0.039(5) 0.033(4) 0.037(5) -0.002(5) 0.011(4) 0.000(4)
C25 0.038(4) 0.037(5) 0.038(5) 0.001(4) 0.013(4) -0.003(4)
C25A 0.037(4) 0.037(5) 0.038(5) 0.002(4) 0.014(4) -0.003(4)
C26 0.041(4) 0.039(5) 0.041(5) 0.001(4) 0.012(4) -0.001(4)
C26A 0.041(4) 0.039(5) 0.041(5) 0.005(4) 0.014(4) -0.003(4)
C27 0.039(5) 0.041(5) 0.041(5) 0.001(5) 0.018(4) 0.001(5)
C27A 0.040(4) 0.041(5) 0.041(5) 0.004(5) 0.018(4) 0.001(5)
C28 0.040(5) 0.041(5) 0.040(5) 0.004(5) 0.017(4) 0.003(5)
C28A 0.039(5) 0.041(5) 0.036(5) 0.004(5) 0.017(5) 0.002(5)
C29 0.039(5) 0.038(5) 0.035(5) 0.003(4) 0.014(4) 0.001(5)
C29A 0.036(5) 0.039(5) 0.037(5) 0.001(4) 0.015(5) -0.002(5)
C30 0.039(5) 0.036(5) 0.035(5) -0.001(4) 0.012(4) 0.000(4)
C30A 0.038(5) 0.037(5) 0.037(5) 0.000(4) 0.013(4) -0.001(4)
C31 0.039(5) 0.036(5) 0.021(5) 0.011(4) 0.010(4) 0.009(4)
C32 0.024(4) 0.035(5) 0.034(5) 0.001(4) 0.008(4) -0.007(4)
C33 0.047(6) 0.040(5) 0.040(6) 0.005(5) 0.028(5) 0.010(4)
C34 0.037(5) 0.037(6) 0.067(8) 0.018(5) 0.009(5) 0.006(4)
C35 0.038(5) 0.051(6) 0.054(7) 0.025(5) 0.020(5) -0.006(4)
C36 0.035(5) 0.036(5) 0.041(6) 0.011(5) 0.003(4) 0.004(4)
C37 0.043(5) 0.047(6) 0.030(6) -0.002(5) 0.015(4) -0.003(4)
C38 0.050(7) 0.056(7) 0.072(9) -0.015(6) 0.003(6) -0.008(5)
C39 0.058(7) 0.046(6) 0.053(7) -0.003(5) 0.009(5) -0.016(5)
C40 0.059(8) 0.062(9) 0.166(17) 0.002(9) 0.007(9) -0.012(6)
C41 0.048(7) 0.055(7) 0.124(13) 0.015(8) 0.031(7) 0.022(5)
C42 0.088(9) 0.105(9) 0.091(9) 0.007(7) 0.032(7) -0.004(7)
C42A 0.076(7) 0.103(8) 0.080(8) 0.002(7) 0.039(7) -0.002(6)
C43 0.086(11) 0.092(12) 0.092(12) -0.008(9) 0.026(9) -0.016(8)

loop_
_atom_type_symbol
_atom_type_description
_atom_type_scat_dispersion_real
_atom_type_scat_dispersion_imag
_atom_type_scat_source
C C 0.0033 0.0016 'International Tables Vol C Tables 4.2.6.8 and 6.1.1.4'
H H 0.0000 0.0000 'International Tables Vol C Tables 4.2.6.8 and 6.1.1.4'
N N 0.0061 0.0033 'International Tables Vol C Tables 4.2.6.8 and 6.1.1.4'
Cl Cl 0.1484 0.1585 'International Tables Vol C Tables 4.2.6.8 and 6.1.1.4'
Co Co 0.3494 0.9721 'International Tables Vol C Tables 4.2.6.8 and 6.1.1.4'
O O 0.0106 0.0060 'International Tables Vol C Tables 4.2.6.8 and 6.1.1.4'

loop_
_geom_angle_atom_site_label_1
_geom_angle_atom_site_label_2
_geom_angle_atom_site_label_3
_geom_angle
_geom_angle_site_symmetry_1
_geom_angle_site_symmetry_3
N2 Co1 N1 75.8(3) . .
N2 Co1 Cl1 108.8(2) . .
N1 Co1 Cl1 95.46(19) . .
N2 Co1 Cl2 133.7(2) . .
N1 Co1 Cl2 99.95(19) . .
Cl1 Co1 Cl2 117.50(12) . .
N2 Co1 N3 74.8(3) . .
N1 Co1 N3 150.1(3) . .
Cl1 Co1 N3 98.85(19) . .
Cl2 Co1 N3 96.5(2) . .
C2 N1 C31 119.4(7) . .
C2 N1 Co1 113.8(6) . .
C31 N1 Co1 126.6(5) . .
C2 C1 H1A 109.5 . .
C2 C1 H1B 109.5 . .
H1A C1 H1B 109.5 . .
C2 C1 H1C 109.5 . .
H1A C1 H1C 109.5 . .
H1B C1 H1C 109.5 . .
C3 N2 C7 119.9(8) . .
C3 N2 Co1 119.0(6) . .
C7 N2 Co1 120.1(6) . .
N1 C2 C1 126.6(8) . .
N1 C2 C3 116.5(8) . .
C1 C2 C3 116.9(8) . .
C8 N3 C10 117.9(7) . .
C8 N3 Co1 114.0(6) . .
C10 N3 Co1 127.4(5) . .
N2 C3 C4 121.2(8) . .
N2 C3 C2 113.4(8) . .
C4 C3 C2 125.4(8) . .
C3 C4 C5 118.1(9) . .
C3 C4 H4 121.0 . .
C5 C4 H4 121.0 . .
C6 C5 C4 122.1(9) . .
C6 C5 H5 118.9 . .
C4 C5 H5 118.9 . .
C43 Cl5 C43 76.8(13) . 3_856
C5 C6 C7 117.3(9) . .
C5 C6 H6 121.4 . .
C7 C6 H6 121.4 . .
N2 C7 C6 121.4(9) . .
N2 C7 C8 114.5(8) . .
C6 C7 C8 124.1(8) . .
N3 C8 C7 115.2(8) . .
N3 C8 C9 126.9(8) . .
C7 C8 C9 117.8(7) . .
C8 C9 H9B 109.5 . .
C8 C9 H9C 109.5 . .
H9B C9 H9C 109.5 . .
C8 C9 H9A 109.5 . .
H9B C9 H9A 109.5 . .
H9C C9 H9A 109.5 . .
C11 C10 N3 120.7(8) . .
C11 C10 C15 118.5(8) . .
N3 C10 C15 120.6(8) . .
C12 C11 C10 119.5(8) . .
C12 C11 C16 120.5(8) . .
C10 C11 C16 120.0(8) . .
C11 C12 C13 122.8(8) . .
C11 C12 H12 118.6 . .
C13 C12 H12 118.6 . .
C14 C13 C12 116.6(9) . .
C14 C13 C17 123.0(9) . .
C12 C13 C17 120.3(8) . .
C15 C14 C13 122.5(9) . .
C15 C14 H14 118.8 . .
C13 C14 H14 118.8 . .
C14 C15 C10 120.1(8) . .
C14 C15 C18 122.2(8) . .
C10 C15 C18 117.3(8) . .
C11 C16 H16C 109.5 . .
C11 C16 H16A 109.5 . .
H16C C16 H16A 109.5 . .
C11 C16 H16B 109.5 . .
H16C C16 H16B 109.5 . .
H16A C16 H16B 109.5 . .
C13 C17 H17B 109.5 . .
C13 C17 H17C 109.5 . .
H17B C17 H17C 109.5 . .
C13 C17 H17A 109.5 . .
H17B C17 H17A 109.5 . .
H17C C17 H17A 109.5 . .
C19 C18 C25 115(2) . .
C19 C18 C15 112.7(14) . .
C25 C18 C15 113(2) . .
C19 C18 C25A 111(2) . .
C25 C18 C25A 6(2) . .
C15 C18 C25A 112(2) . .
C19 C18 C19A 6.6(17) . .
C25 C18 C19A 116(2) . .
C15 C18 C19A 107.5(14) . .
C25A C18 C19A 111(2) . .
C19 C18 H18 104.8 . .
C25 C18 H18 104.8 . .
C15 C18 H18 104.8 . .
C25A C18 H18 111.0 . .
C19A C18 H18 110.5 . .
C24 C19 C20 115(2) . .
C24 C19 C18 125(2) . .
C20 C19 C18 120.4(15) . .
C24A C19A C20A 123(3) . .
C24A C19A C18 119(2) . .
C20A C19A C18 117.6(17) . .
C21 C20 C19 122.0(18) . .
C21 C20 H20 119.0 . .
C19 C20 H20 119.0 . .
C19A C20A C21A 119(2) . .
C19A C20A H20A 120.7 . .
C21A C20A H20A 120.7 . .
C22 C21 C20 121.1(18) . .
C22 C21 H21 119.4 . .
C20 C21 H21 119.4 . .
C22A C21A C20A 118(2) . .
C22A C21A H21A 120.8 . .
C20A C21A H21A 120.8 . .
C21 C22 C23 119.6(18) . .
C21 C22 H22 120.2 . .
C23 C22 H22 120.2 . .
C23A C22A C21A 121(2) . .
C23A C22A H22A 119.4 . .
C21A C22A H22A 119.4 . .
C22 C23 C24 117.1(18) . .
C22 C23 H23 121.5 . .
C24 C23 H23 121.5 . .
C22A C23A C24A 122(2) . .
C22A C23A H23A 119.0 . .
C24A C23A H23A 119.0 . .
C19 C24 C23 125(2) . .
C19 C24 H24 117.4 . .
C23 C24 H24 117.4 . .
C23A C24A C19A 116(2) . .
C23A C24A H24A 121.8 . .
C19A C24A H24A 121.8 . .
C26 C25 C30 113(3) . .
C26 C25 C18 119(2) . .
C30 C25 C18 127(2) . .
C26A C25A C30A 119(3) . .
C26A C25A C18 117(2) . .
C30A C25A C18 123(2) . .
C27 C26 C25 124(2) . .
C27 C26 H26 117.9 . .
C25 C26 H26 117.9 . .
C25A C26A C27A 120(3) . .
C25A C26A H26A 119.9 . .
C27A C26A H26A 119.9 . .
C26 C27 C28 119(2) . .
C26 C27 H27 120.3 . .
C28 C27 H27 120.3 . .
C28A C27A C26A 119(2) . .
C28A C27A H27A 120.5 . .
C26A C27A H27A 120.5 . .
C29 C28 C27 118.4(19) . .
C29 C28 H28 120.8 . .
C27 C28 H28 120.8 . .
C29A C28A C27A 122(2) . .
C29A C28A H28A 119.0 . .
C27A C28A H28A 119.0 . .
C28 C29 C30 119.7(19) . .
C28 C29 H29 120.2 . .
C30 C29 H29 120.2 . .
C28A C29A C30A 118.2(19) . .
C28A C29A H29A 120.9 . .
C30A C29A H29A 120.9 . .
C29 C30 C25 124(2) . .
C29 C30 H30 117.9 . .
C25 C30 H30 117.9 . .
C29A C30A C25A 121(2) . .
C29A C30A H30A 119.4 . .
C25A C30A H30A 119.4 . .
C36 C31 C32 122.8(8) . .
C36 C31 N1 120.0(8) . .
C32 C31 N1 117.2(7) . .
C33 C32 C31 116.6(8) . .
C33 C32 C37 122.6(8) . .
C31 C32 C37 120.6(8) . .
C32 C33 C34 123.0(9) . .
C32 C33 H33 118.5 . .
C34 C33 H33 118.5 . .
C35 C34 C33 118.4(9) . .
C35 C34 C41 121.7(9) . .
C33 C34 C41 119.8(9) . .
C34 C35 C36 122.2(9) . .
C34 C35 H35 118.9 . .
C36 C35 H35 118.9 . .
C31 C36 C35 116.8(8) . .
C31 C36 C39 123.2(8) . .
C35 C36 C39 120.0(8) . .
C32 C37 C38 115.2(8) . .
C32 C37 H37B 108.5 . .
C38 C37 H37B 108.5 . .
C32 C37 H37A 108.5 . .
C38 C37 H37A 108.5 . .
H37B C37 H37A 107.5 . .
C37 C38 H38C 109.5 . .
C37 C38 H38B 109.5 . .
H38C C38 H38B 109.5 . .
C37 C38 H38A 109.5 . .
H38C C38 H38A 109.5 . .
H38B C38 H38A 109.5 . .
C40 C39 C36 116.3(10) . .
C40 C39 H39A 108.2 . .
C36 C39 H39A 108.2 . .
C40 C39 H39B 108.2 . .
C36 C39 H39B 108.2 . .
H39A C39 H39B 107.4 . .
C39 C40 H40B 109.5 . .
C39 C40 H40A 109.5 . .
H40B C40 H40A 109.5 . .
C39 C40 H40C 109.5 . .
H40B C40 H40C 109.5 . .
H40A C40 H40C 109.5 . .
C34 C41 H41A 109.5 . .
C34 C41 H41C 109.5 . .
H41A C41 H41C 109.5 . .
C34 C41 H41B 109.5 . .
H41A C41 H41B 109.5 . .
H41C C41 H41B 109.5 . .
Cl4 C42 Cl3 129(3) . .
Cl4 C42 H42A 105.0 . .
Cl3 C42 H42A 105.0 . .
Cl4 C42 H42B 105.0 . .
Cl3 C42 H42B 105.0 . .
H42A C42 H42B 105.9 . .
Cl3A C42A Cl4A 104.0(9) . .
Cl3A C42A H42C 110.9 . .
Cl4A C42A H42C 110.9 . .
Cl3A C42A H42D 110.9 . .
Cl4A C42A H42D 110.9 . .
H42C C42A H42D 109.0 . .
Cl5 C43 Cl5 103.2(13) . 3_856
Cl5 C43 H43B 107.5 . .
Cl5 C43 H43B 110.4 3_856 .
Cl5 C43 H43A 113.3 . .
Cl5 C43 H43A 114.0 3_856 .
H43B C43 H43A 108.1 . .

loop_
_geom_bond_atom_site_label_1
_geom_bond_atom_site_label_2
_geom_bond_distance
_geom_bond_site_symmetry_2
Co1 N2 2.035(7) .
Co1 N1 2.231(7) .
Co1 Cl1 2.256(3) .
Co1 Cl2 2.263(3) .
Co1 N3 2.282(7) .
N1 C2 1.286(11) .
N1 C31 1.449(10) .
C1 C2 1.498(12) .
C1 H1A 0.9800 .
C1 H1B 0.9800 .
C1 H1C 0.9800 .
N2 C3 1.358(10) .
N2 C7 1.363(10) .
C2 C3 1.507(12) .
N3 C8 1.293(10) .
N3 C10 1.427(11) .
C3 C4 1.372(12) .
Cl3 C42 1.79(2) .
Cl3A C42A 1.757(15) .
C4 C5 1.386(12) .
C4 H4 0.9500 .
Cl4 C42 1.78(2) .
Cl4A C42A 1.760(14) .
C5 C6 1.374(12) .
C5 H5 0.9500 .
Cl5 C43 1.733(16) .
Cl5 C43 1.89(3) 3_856
C6 C7 1.388(12) .
C6 H6 0.9500 .
C7 C8 1.497(12) .
C8 C9 1.499(11) .
C9 H9B 0.9800 .
C9 H9C 0.9800 .
C9 H9A 0.9800 .
C10 C11 1.411(11) .
C10 C15 1.428(12) .
C11 C12 1.377(12) .
C11 C16 1.506(12) .
C12 C13 1.418(13) .
C12 H12 0.9500 .
C13 C14 1.397(12) .
C13 C17 1.489(12) .
C14 C15 1.374(12) .
C14 H14 0.9500 .
C15 C18 1.538(12) .
C16 H16C 0.9800 .
C16 H16A 0.9800 .
C16 H16B 0.9800 .
C17 H17B 0.9800 .
C17 H17C 0.9800 .
C17 H17A 0.9800 .
C18 C19 1.45(3) .
C18 C25 1.51(3) .
C18 C25A 1.55(3) .
C18 C19A 1.63(3) .
C18 H18 1.0000 .
C19 C24 1.383(16) .
C19 C20 1.392(16) .
C19A C24A 1.397(17) .
C19A C20A 1.399(17) .
C20 C21 1.392(16) .
C20 H20 0.9500 .
C20A C21A 1.416(17) .
C20A H20A 0.9500 .
C21 C22 1.372(15) .
C21 H21 0.9500 .
C21A C22A 1.394(16) .
C21A H21A 0.9500 .
C22 C23 1.388(16) .
C22 H22 0.9500 .
C22A C23A 1.382(17) .
C22A H22A 0.9500 .
C23 C24 1.403(16) .
C23 H23 0.9500 .
C23A C24A 1.391(17) .
C23A H23A 0.9500 .
C24 H24 0.9500 .
C24A H24A 0.9500 .
C25 C26 1.388(17) .
C25 C30 1.397(17) .
C25A C26A 1.391(17) .
C25A C30A 1.400(17) .
C26 C27 1.383(17) .
C26 H26 0.9500 .
C26A C27A 1.396(17) .
C26A H26A 0.9500 .
C27 C28 1.398(16) .
C27 H27 0.9500 .
C27A C28A 1.391(16) .
C27A H27A 0.9500 .
C28 C29 1.378(16) .
C28 H28 0.9500 .
C28A C29A 1.384(16) .
C28A H28A 0.9500 .
C29 C30 1.387(16) .
C29 H29 0.9500 .
C29A C30A 1.392(17) .
C29A H29A 0.9500 .
C30 H30 0.9500 .
C30A H30A 0.9500 .
C31 C36 1.390(11) .
C31 C32 1.415(12) .
C32 C33 1.386(11) .
C32 C37 1.499(11) .
C33 C34 1.392(12) .
C33 H33 0.9500 .
C34 C35 1.371(13) .
C34 C41 1.509(12) .
C35 C36 1.421(12) .
C35 H35 0.9500 .
C36 C39 1.505(13) .
C37 C38 1.520(13) .
C37 H37B 0.9900 .
C37 H37A 0.9900 .
C38 H38C 0.9800 .
C38 H38B 0.9800 .
C38 H38A 0.9800 .
C39 C40 1.490(16) .
C39 H39A 0.9900 .
C39 H39B 0.9900 .
C40 H40B 0.9800 .
C40 H40A 0.9800 .
C40 H40C 0.9800 .
C41 H41A 0.9800 .
C41 H41C 0.9800 .
C41 H41B 0.9800 .
C42 H42A 0.9900 .
C42 H42B 0.9900 .
C42A H42C 0.9900 .
C42A H42D 0.9900 .
C43 Cl5 1.89(3) 3_856
C43 H43B 0.9899 .
C43 H43A 0.9900 .

loop_
_geom_torsion_atom_site_label_1
_geom_torsion_atom_site_label_2
_geom_torsion_atom_site_label_3
_geom_torsion_atom_site_label_4
_geom_torsion
_geom_torsion_site_symmetry_1
_geom_torsion_site_symmetry_4
N2 Co1 N1 C2 7.5(6) . .
Cl1 Co1 N1 C2 -100.5(6) . .
Cl2 Co1 N1 C2 140.3(6) . .
N3 Co1 N1 C2 17.9(9) . .
N2 Co1 N1 C31 -176.4(7) . .
Cl1 Co1 N1 C31 75.5(6) . .
Cl2 Co1 N1 C31 -43.6(7) . .
N3 Co1 N1 C31 -166.0(6) . .
N1 Co1 N2 C3 -11.5(6) . .
Cl1 Co1 N2 C3 79.6(6) . .
Cl2 Co1 N2 C3 -101.7(6) . .
N3 Co1 N2 C3 173.9(6) . .
N1 Co1 N2 C7 179.9(6) . .
Cl1 Co1 N2 C7 -89.1(6) . .
Cl2 Co1 N2 C7 89.7(6) . .
N3 Co1 N2 C7 5.3(6) . .
C31 N1 C2 C1 1.8(13) . .
Co1 N1 C2 C1 178.1(7) . .
C31 N1 C2 C3 -179.4(7) . .
Co1 N1 C2 C3 -3.0(9) . .
N2 Co1 N3 C8 2.4(6) . .
N1 Co1 N3 C8 -8.1(9) . .
Cl1 Co1 N3 C8 109.6(6) . .
Cl2 Co1 N3 C8 -131.2(6) . .
N2 Co1 N3 C10 172.5(7) . .
N1 Co1 N3 C10 162.0(6) . .
Cl1 Co1 N3 C10 -80.3(7) . .
Cl2 Co1 N3 C10 38.9(7) . .
C7 N2 C3 C4 2.9(12) . .
Co1 N2 C3 C4 -165.8(6) . .
C7 N2 C3 C2 -177.9(7) . .
Co1 N2 C3 C2 13.4(9) . .
N1 C2 C3 N2 -6.2(11) . .
C1 C2 C3 N2 172.8(7) . .
N1 C2 C3 C4 173.0(8) . .
C1 C2 C3 C4 -8.0(12) . .
N2 C3 C4 C5 -1.3(13) . .
C2 C3 C4 C5 179.6(8) . .
C3 C4 C5 C6 -0.4(13) . .
C4 C5 C6 C7 0.5(13) . .
C3 N2 C7 C6 -2.7(12) . .
Co1 N2 C7 C6 165.8(6) . .
C3 N2 C7 C8 -180.0(7) . .
Co1 N2 C7 C8 -11.5(9) . .
C5 C6 C7 N2 1.1(13) . .
C5 C6 C7 C8 178.0(8) . .
C10 N3 C8 C7 -179.8(7) . .
Co1 N3 C8 C7 -8.8(9) . .
C10 N3 C8 C9 1.5(12) . .
Co1 N3 C8 C9 172.6(7) . .
N2 C7 C8 N3 13.2(11) . .
C6 C7 C8 N3 -164.0(8) . .
N2 C7 C8 C9 -168.1(7) . .
C6 C7 C8 C9 14.8(12) . .
C8 N3 C10 C11 82.7(10) . .
Co1 N3 C10 C11 -87.0(9) . .
C8 N3 C10 C15 -102.4(9) . .
Co1 N3 C10 C15 87.9(9) . .
N3 C10 C11 C12 176.9(8) . .
C15 C10 C11 C12 1.9(12) . .
N3 C10 C11 C16 -5.4(12) . .
C15 C10 C11 C16 179.6(8) . .
C10 C11 C12 C13 -1.6(13) . .
C16 C11 C12 C13 -179.4(8) . .
C11 C12 C13 C14 1.5(13) . .
C11 C12 C13 C17 179.9(8) . .
C12 C13 C14 C15 -1.7(13) . .
C17 C13 C14 C15 179.9(8) . .
C13 C14 C15 C10 2.1(13) . .
C13 C14 C15 C18 174.4(8) . .
C11 C10 C15 C14 -2.1(12) . .
N3 C10 C15 C14 -177.1(7) . .
C11 C10 C15 C18 -174.8(7) . .
N3 C10 C15 C18 10.2(11) . .
C14 C15 C18 C19 -96.5(16) . .
C10 C15 C18 C19 76.0(16) . .
C14 C15 C18 C25 36.6(15) . .
C10 C15 C18 C25 -150.8(13) . .
C14 C15 C18 C25A 29.7(15) . .
C10 C15 C18 C25A -157.7(12) . .
C14 C15 C18 C19A -92.3(16) . .
C10 C15 C18 C19A 80.3(16) . .
C25 C18 C19 C24 -85(4) . .
C15 C18 C19 C24 47(3) . .
C25A C18 C19 C24 -79(4) . .
C19A C18 C19 C24 9(22) . .
C25 C18 C19 C20 102(3) . .
C15 C18 C19 C20 -126(2) . .
C25A C18 C19 C20 108(3) . .
C19A C18 C19 C20 -164(27) . .
C19 C18 C19A C24A -169(27) . .
C25 C18 C19A C24A -79(4) . .
C15 C18 C19A C24A 48(4) . .
C25A C18 C19A C24A -74(4) . .
C19 C18 C19A C20A 13(22) . .
C25 C18 C19A C20A 103(4) . .
C15 C18 C19A C20A -130(3) . .
C25A C18 C19A C20A 107(4) . .
C24 C19 C20 C21 2(4) . .
C18 C19 C20 C21 176(2) . .
C24A C19A C20A C21A -3(5) . .
C18 C19A C20A C21A 175(3) . .
C19 C20 C21 C22 -1(4) . .
C19A C20A C21A C22A 1(4) . .
C20 C21 C22 C23 2(3) . .
C20A C21A C22A C23A -1(4) . .
C21 C22 C23 C24 -5(3) . .
C21A C22A C23A C24A 3(4) . .
C20 C19 C24 C23 -5(5) . .
C18 C19 C24 C23 -179(3) . .
C22 C23 C24 C19 6(4) . .
C22A C23A C24A C19A -5(5) . .
C20A C19A C24A C23A 6(5) . .
C18 C19A C24A C23A -173(3) . .
C19 C18 C25 C26 -159(3) . .
C15 C18 C25 C26 69(4) . .
C25A C18 C25 C26 151(37) . .
C19A C18 C25 C26 -166(3) . .
C19 C18 C25 C30 30(5) . .
C15 C18 C25 C30 -101(4) . .
C25A C18 C25 C30 -20(30) . .
C19A C18 C25 C30 23(5) . .
C19 C18 C25A C26A -146(3) . .
C25 C18 C25A C26A -14(30) . .
C15 C18 C25A C26A 87(4) . .
C19A C18 C25A C26A -153(3) . .
C19 C18 C25A C30A 28(5) . .
C25 C18 C25A C30A 160(37) . .
C15 C18 C25A C30A -99(4) . .
C19A C18 C25A C30A 21(5) . .
C30 C25 C26 C27 -9(6) . .
C18 C25 C26 C27 179(3) . .
C30A C25A C26A C27A 7(6) . .
C18 C25A C26A C27A -178(3) . .
C25 C26 C27 C28 7(5) . .
C25A C26A C27A C28A -4(4) . .
C26 C27 C28 C29 -1(3) . .
C26A C27A C28A C29A 2(4) . .
C27 C28 C29 C30 0(3) . .
C27A C28A C29A C30A -3(3) . .
C28 C29 C30 C25 -3(4) . .
C26 C25 C30 C29 7(5) . .
C18 C25 C30 C29 179(3) . .
C28A C29A C30A C25A 5(4) . .
C26A C25A C30A C29A -7(6) . .
C18 C25A C30A C29A 178(3) . .
C2 N1 C31 C36 80.4(11) . .
Co1 N1 C31 C36 -95.4(9) . .
C2 N1 C31 C32 -102.0(10) . .
Co1 N1 C31 C32 82.2(9) . .
C36 C31 C32 C33 1.6(14) . .
N1 C31 C32 C33 -175.9(8) . .
C36 C31 C32 C37 -173.1(9) . .
N1 C31 C32 C37 9.4(12) . .
C31 C32 C33 C34 -1.6(14) . .
C37 C32 C33 C34 173.0(9) . .
C32 C33 C34 C35 2.0(16) . .
C32 C33 C34 C41 179.2(10) . .
C33 C34 C35 C36 -2.2(16) . .
C41 C34 C35 C36 -179.4(10) . .
C32 C31 C36 C35 -1.8(14) . .
N1 C31 C36 C35 175.6(8) . .
C32 C31 C36 C39 179.1(9) . .
N1 C31 C36 C39 -3.5(14) . .
C34 C35 C36 C31 2.2(15) . .
C34 C35 C36 C39 -178.7(10) . .
C33 C32 C37 C38 28.0(13) . .
C31 C32 C37 C38 -157.6(9) . .
C31 C36 C39 C40 132.1(11) . .
C35 C36 C39 C40 -46.9(14) . .
C43 Cl5 C43 Cl5 0.0 3_856 3_856
